data_4110718
loop_
_publ_author_name
'Bruce A. MacKay'
'Rui F. Munha'
'Michael D. Fryzuk'

_publ_contact_author_address
;
   Department of Chemistry
   University of British Columbia
   2036 Main Mall
   Vancouver, BC  Canada V6T 1Z1
   E-mail:  fryzuk@chem.ubc.ca
;
_publ_contact_author_name 'Prof. M.D. Fryzuk'
_publ_section_title
;
 Substituent Effects in the Hydrosilylation of Coordinated Dinitrogen in a
 Ditantalum Complex: Cleavage and Functionalization of N2
;
_journal_name_full 'Journal of the American Chemical Society'
_journal_page_first 9472
_journal_page_last 9483
_journal_paper_doi 10.1021/ja061508q
_journal_volume 128
_journal_year 2006
_chemical_formula_sum 'C54 H72 N6 O0 P2 Si5 Ta2'
_chemical_formula_weight 1369.47
_chemical_name_systematic
;
 ?
;
_space_group_IT_number 14
_symmetry_cell_setting monoclinic
_symmetry_space_group_name_Hall '-P 2yn'
_symmetry_space_group_name_H-M 'P 1 21/n 1'
_atom_sites_solution_hydrogens geom
_atom_sites_solution_primary direct
_atom_sites_solution_secondary difmap
_audit_creation_method SHELXL-97
_cell_angle_alpha 90.00
_cell_angle_beta 95.262(13)
_cell_angle_gamma 90.00
_cell_formula_units_Z 4
_cell_length_a 14.825(6)
_cell_length_b 29.26(3)
_cell_length_c 15.831(8)
_cell_measurement_reflns_used 14254
_cell_measurement_temperature 293(2)
_cell_measurement_theta_max 27.86
_cell_measurement_theta_min 2.2
_cell_volume 6838(8)
_computing_structure_refinement 'SHELXL-97 (Sheldrick, 1997)'
_diffrn_ambient_temperature 173(2)
_diffrn_detector_area_resol_mean 11.76
_diffrn_measured_fraction_theta_full 0.873
_diffrn_measured_fraction_theta_max 0.873
_diffrn_measurement_device_type 'Rigaku/ADSC CCD'
_diffrn_measurement_method 'area detector'
_diffrn_radiation_monochromator graphite
_diffrn_radiation_source 'fine-focus sealed tube'
_diffrn_radiation_type MoK\a
_diffrn_radiation_wavelength 0.71073
_diffrn_reflns_av_R_equivalents 0.0000
_diffrn_reflns_av_sigmaI/netI 0.0788
_diffrn_reflns_limit_h_max 18
_diffrn_reflns_limit_h_min 0
_diffrn_reflns_limit_k_max 34
_diffrn_reflns_limit_k_min 0
_diffrn_reflns_limit_l_max 19
_diffrn_reflns_limit_l_min -20
_diffrn_reflns_number 14254
_diffrn_reflns_theta_full 27.88
_diffrn_reflns_theta_max 27.88
_diffrn_reflns_theta_min 2.09
_exptl_absorpt_coefficient_mu 4.208
_exptl_absorpt_correction_T_max 0.556
_exptl_absorpt_correction_T_min 0.406
_exptl_absorpt_correction_type multi-scan
_exptl_crystal_colour orange
_exptl_crystal_density_diffrn 1.663
_exptl_crystal_description plate
_exptl_crystal_F_000 3420
_exptl_crystal_size_max 0.20
_exptl_crystal_size_mid 0.15
_exptl_crystal_size_min 0.05
_refine_diff_density_max 3.056
_refine_diff_density_min -2.304
_refine_diff_density_rms 0.236
_refine_ls_extinction_method none
_refine_ls_goodness_of_fit_ref 1.132
_refine_ls_hydrogen_treatment mixed
_refine_ls_matrix_type full
_refine_ls_number_parameters 642
_refine_ls_number_reflns 14254
_refine_ls_number_restraints 0
_refine_ls_restrained_S_all 1.132
_refine_ls_R_factor_all 0.0865
_refine_ls_R_factor_gt 0.0705
_refine_ls_shift/su_max 0.074
_refine_ls_shift/su_mean 0.002
_refine_ls_structure_factor_coef Fsqd
_refine_ls_weighting_details 'calc w=1/[\s^2^(Fo^2^)+(0.0513P)^2^+91.6596P] where P=(Fo^2^+2Fc^2^)/3'
_refine_ls_weighting_scheme calc
_refine_ls_wR_factor_gt 0.1552
_refine_ls_wR_factor_ref 0.1682
_reflns_number_gt 11834
_reflns_number_total 14254
_reflns_threshold_expression >2sigma(I)
_cod_data_source_file ja061508qsi20060512_041328_3.cif
_cod_data_source_block Compound11
_cod_database_code 4110718

loop_
_symmetry_equiv_pos_as_xyz
'x, y, z'
'-x+1/2, y+1/2, -z+1/2'
'-x, -y, -z'
'x-1/2, -y-1/2, z-1/2'

loop_
_atom_site_label
_atom_site_type_symbol
_atom_site_fract_x
_atom_site_fract_y
_atom_site_fract_z
_atom_site_U_iso_or_equiv
_atom_site_adp_type
_atom_site_occupancy
_atom_site_symmetry_multiplicity
_atom_site_calc_flag
_atom_site_refinement_flags
Ta01 Ta 0.28615(2) 0.366410(12) 0.44513(2) 0.01820(10) Uani 1 1 d .
Ta02 Ta 0.13449(2) 0.306801(12) 0.42690(2) 0.01861(10) Uani 1 1 d .
P01 P 0.42430(14) 0.40822(8) 0.52184(13) 0.0199(4) Uani 1 1 d .
P02 P 0.06456(15) 0.29080(9) 0.27064(14) 0.0243(5) Uani 1 1 d .
Si02 Si 0.44456(17) 0.41843(10) 0.33611(16) 0.0268(5) Uani 1 1 d .
Si04 Si -0.09146(16) 0.30292(9) 0.38267(16) 0.0249(5) Uani 1 1 d .
Si01 Si 0.31912(17) 0.31555(9) 0.65448(16) 0.0251(5) Uani 1 1 d .
Si03 Si 0.26442(16) 0.45918(9) 0.57389(15) 0.0230(5) Uani 1 1 d .
Si05 Si 0.17129(19) 0.20704(10) 0.32433(17) 0.0304(6) Uani 1 1 d .
N02 N 0.2007(5) 0.3264(3) 0.5258(4) 0.0212(15) Uani 1 1 d .
N04 N 0.3494(5) 0.3837(3) 0.3376(4) 0.0224(15) Uani 1 1 d .
N05 N 0.0030(4) 0.3199(3) 0.4491(4) 0.0207(15) Uani 1 1 d .
N03 N 0.2418(5) 0.4332(2) 0.4767(4) 0.0203(14) Uani 1 1 d .
C59 C 0.1078(10) 0.1527(4) 0.3209(8) 0.052(3) Uani 1 1 d .
H59A H 0.1295 0.1340 0.3683 0.078 Uiso 1 1 calc R
H59B H 0.1162 0.1369 0.2691 0.078 Uiso 1 1 calc R
H59C H 0.0445 0.1589 0.3235 0.078 Uiso 1 1 calc R
N01 N 0.2642(5) 0.3495(2) 0.5757(4) 0.0187(14) Uani 1 1 d .
C48 C 0.0025(6) 0.3192(4) 0.6047(6) 0.031(2) Uani 1 1 d .
H48 H 0.0293 0.2904 0.6066 0.037 Uiso 1 1 calc R
C11 C 0.6435(6) 0.3229(4) 0.5497(7) 0.035(2) Uani 1 1 d .
H11 H 0.6578 0.2937 0.5321 0.042 Uiso 1 1 calc R
C28 C 0.3851(6) 0.4414(3) 0.6086(5) 0.0233(18) Uani 1 1 d .
H28A H 0.4231 0.4680 0.6200 0.028 Uiso 1 1 calc R
H28B H 0.3870 0.4230 0.6598 0.028 Uiso 1 1 calc R
C12 C 0.5555(6) 0.3392(3) 0.5339(7) 0.031(2) Uani 1 1 d .
H12 H 0.5106 0.3203 0.5082 0.038 Uiso 1 1 calc R
C44 C -0.0599(6) 0.3834(3) 0.5255(6) 0.0241(18) Uani 1 1 d .
H44 H -0.0754 0.3978 0.4738 0.029 Uiso 1 1 calc R
C45 C -0.0789(6) 0.4048(4) 0.6006(6) 0.029(2) Uani 1 1 d .
H45 H -0.1070 0.4333 0.5986 0.035 Uiso 1 1 calc R
C54 C 0.0803(7) 0.1951(3) 0.5266(6) 0.031(2) Uani 1 1 d .
H54 H 0.0239 0.2056 0.5044 0.037 Uiso 1 1 calc R
C09 C 0.6874(6) 0.3928(4) 0.6178(6) 0.036(2) Uani 1 1 d .
H09 H 0.7315 0.4106 0.6477 0.043 Uiso 1 1 calc R
C46 C -0.0561(7) 0.3839(4) 0.6780(6) 0.033(2) Uani 1 1 d .
H46 H -0.0666 0.3984 0.7284 0.040 Uiso 1 1 calc R
C30 C 0.1895(7) 0.4441(4) 0.6570(6) 0.033(2) Uani 1 1 d .
H30A H 0.1898 0.4115 0.6648 0.049 Uiso 1 1 calc R
H30B H 0.1289 0.4541 0.6399 0.049 Uiso 1 1 calc R
H30C H 0.2110 0.4587 0.7093 0.049 Uiso 1 1 calc R
C16 C 0.2858(8) 0.3184(4) 0.1017(7) 0.042(3) Uani 1 1 d .
H16 H 0.2727 0.3046 0.0490 0.051 Uiso 1 1 calc R
C07 C 0.5348(6) 0.3829(3) 0.5560(5) 0.0225(18) Uani 1 1 d .
C14 C 0.3679(7) 0.3194(4) 0.2403(6) 0.034(2) Uani 1 1 d .
H14 H 0.4095 0.3059 0.2803 0.040 Uiso 1 1 calc R
C43 C -0.0189(5) 0.3415(3) 0.5270(5) 0.0215(17) Uani 1 1 d .
C58 C 0.1273(7) 0.2436(4) 0.2310(6) 0.032(2) Uani 1 1 d .
H58A H 0.1775 0.2550 0.2018 0.038 Uiso 1 1 calc R
H58B H 0.0883 0.2256 0.1913 0.038 Uiso 1 1 calc R
C24 C 0.0847(6) 0.4538(4) 0.4354(7) 0.035(2) Uani 1 1 d .
H24 H 0.0684 0.4411 0.4857 0.042 Uiso 1 1 calc R
C13 C 0.3268(6) 0.3607(3) 0.2593(5) 0.0247(19) Uani 1 1 d .
C52 C 0.1697(7) 0.1495(4) 0.6275(7) 0.036(2) Uani 1 1 d .
H52 H 0.1735 0.1287 0.6721 0.044 Uiso 1 1 calc R
C20 C 0.1936(7) 0.4720(4) 0.3429(6) 0.035(2) Uani 1 1 d .
H20 H 0.2535 0.4725 0.3300 0.042 Uiso 1 1 calc R
C56 C -0.1624(7) 0.2653(4) 0.4440(7) 0.040(3) Uani 1 1 d .
H56A H -0.1861 0.2826 0.4885 0.060 Uiso 1 1 calc R
H56B H -0.1261 0.2406 0.4682 0.060 Uiso 1 1 calc R
H56C H -0.2115 0.2532 0.4069 0.060 Uiso 1 1 calc R
C04 C 0.1159(8) 0.2795(4) 0.8535(7) 0.043(3) Uani 1 1 d .
H04 H 0.0747 0.2723 0.8923 0.052 Uiso 1 1 calc R
C35 C -0.0102(7) 0.3433(4) 0.0341(6) 0.038(2) Uani 1 1 d .
H35 H -0.0258 0.3322 -0.0203 0.046 Uiso 1 1 calc R
C50 C 0.2417(7) 0.1942(3) 0.5275(7) 0.031(2) Uani 1 1 d .
H50 H 0.2943 0.2050 0.5065 0.037 Uiso 1 1 calc R
C36 C 0.0138(7) 0.3131(4) 0.1003(6) 0.036(2) Uani 1 1 d .
H36 H 0.0157 0.2819 0.0899 0.044 Uiso 1 1 calc R
C06 C 0.1901(7) 0.2612(4) 0.7302(7) 0.035(2) Uani 1 1 d .
H06 H 0.1972 0.2408 0.6861 0.043 Uiso 1 1 calc R
C08 C 0.6008(6) 0.4103(4) 0.6010(6) 0.030(2) Uani 1 1 d .
H08 H 0.5866 0.4394 0.6191 0.036 Uiso 1 1 calc R
N06 N 0.1502(5) 0.2378(3) 0.4160(5) 0.0265(16) Uani 1 1 d .
C49 C 0.1577(6) 0.2091(3) 0.4909(6) 0.0264(19) Uani 1 1 d .
C47 C -0.0173(6) 0.3410(4) 0.6786(6) 0.032(2) Uani 1 1 d .
H47 H -0.0041 0.3262 0.7303 0.038 Uiso 1 1 calc R
C15 C 0.3473(7) 0.2983(4) 0.1627(7) 0.040(3) Uani 1 1 d .
H15 H 0.3745 0.2707 0.1512 0.048 Uiso 1 1 calc R
C60 C 0.2955(8) 0.1964(5) 0.3179(7) 0.046(3) Uani 1 1 d .
H60A H 0.3272 0.2250 0.3198 0.070 Uiso 1 1 calc R
H60B H 0.3041 0.1809 0.2658 0.070 Uiso 1 1 calc R
H60C H 0.3185 0.1777 0.3649 0.070 Uiso 1 1 calc R
C29 C 0.2606(7) 0.5226(3) 0.5625(7) 0.034(2) Uani 1 1 d .
H29A H 0.2987 0.5318 0.5196 0.051 Uiso 1 1 calc R
H29B H 0.2817 0.5365 0.6155 0.051 Uiso 1 1 calc R
H29C H 0.1994 0.5320 0.5464 0.051 Uiso 1 1 calc R
C18 C 0.2646(7) 0.3801(4) 0.1982(6) 0.035(2) Uani 1 1 d .
H18 H 0.2361 0.4074 0.2095 0.042 Uiso 1 1 calc R
C55 C -0.1633(7) 0.3509(4) 0.3352(7) 0.040(3) Uani 1 1 d .
H55A H -0.1270 0.3706 0.3035 0.060 Uiso 1 1 calc R
H55B H -0.1874 0.3681 0.3796 0.060 Uiso 1 1 calc R
H55C H -0.2121 0.3386 0.2980 0.060 Uiso 1 1 calc R
C51 C 0.2480(7) 0.1639(4) 0.5941(6) 0.033(2) Uani 1 1 d .
H51 H 0.3042 0.1533 0.6165 0.040 Uiso 1 1 calc R
C21 C 0.1270(8) 0.4902(4) 0.2852(6) 0.042(3) Uani 1 1 d .
H21 H 0.1429 0.5020 0.2341 0.050 Uiso 1 1 calc R
C23 C 0.0172(7) 0.4732(4) 0.3781(8) 0.047(3) Uani 1 1 d .
H23 H -0.0424 0.4738 0.3918 0.057 Uiso 1 1 calc R
C02 C 0.2254(7) 0.3307(4) 0.8022(6) 0.034(2) Uani 1 1 d .
H02 H 0.2563 0.3583 0.8073 0.041 Uiso 1 1 calc R
C19 C 0.1730(6) 0.4532(3) 0.4189(6) 0.0230(18) Uani 1 1 d .
C57 C -0.0459(6) 0.2685(3) 0.2964(6) 0.0277(19) Uani 1 1 d .
H57A H -0.0391 0.2369 0.3145 0.033 Uiso 1 1 calc R
H57B H -0.0885 0.2694 0.2461 0.033 Uiso 1 1 calc R
C27 C 0.4536(6) 0.4491(3) 0.4407(5) 0.0254(19) Uani 1 1 d .
H27A H 0.5148 0.4604 0.4541 0.030 Uiso 1 1 calc R
H27B H 0.4124 0.4749 0.4384 0.030 Uiso 1 1 calc R
C05 C 0.1281(7) 0.2504(4) 0.7893(7) 0.037(2) Uani 1 1 d .
H05 H 0.0955 0.2232 0.7842 0.044 Uiso 1 1 calc R
C33 C 0.0093(9) 0.4054(5) 0.1295(8) 0.049(3) Uani 1 1 d .
H33 H 0.0073 0.4367 0.1390 0.059 Uiso 1 1 calc R
C34 C -0.0107(8) 0.3893(4) 0.0487(7) 0.044(3) Uani 1 1 d .
H34 H -0.0245 0.4096 0.0041 0.052 Uiso 1 1 calc R
C32 C 0.0324(7) 0.3765(4) 0.1976(6) 0.033(2) Uani 1 1 d .
H32 H 0.0459 0.3881 0.2520 0.040 Uiso 1 1 calc R
C10 C 0.7098(6) 0.3499(4) 0.5913(7) 0.038(2) Uani 1 1 d .
H10 H 0.7688 0.3391 0.6014 0.046 Uiso 1 1 calc R
C31 C 0.0349(6) 0.3299(4) 0.1826(6) 0.030(2) Uani 1 1 d .
C53 C 0.0865(7) 0.1655(4) 0.5953(7) 0.040(3) Uani 1 1 d .
H53 H 0.0345 0.1566 0.6196 0.048 Uiso 1 1 calc R
C26 C 0.5499(7) 0.3853(4) 0.3227(7) 0.044(3) Uani 1 1 d .
H26A H 0.5438 0.3698 0.2691 0.066 Uiso 1 1 calc R
H26B H 0.5596 0.3633 0.3676 0.066 Uiso 1 1 calc R
H26C H 0.6006 0.4059 0.3246 0.066 Uiso 1 1 calc R
C01 C 0.2413(6) 0.3011(3) 0.7349(6) 0.027(2) Uani 1 1 d .
C17 C 0.2450(8) 0.3587(5) 0.1204(7) 0.046(3) Uani 1 1 d .
H17 H 0.2034 0.3720 0.0802 0.055 Uiso 1 1 calc R
C03 C 0.1642(8) 0.3197(5) 0.8620(7) 0.050(3) Uani 1 1 d .
H03 H 0.1563 0.3394 0.9068 0.060 Uiso 1 1 calc R
C22 C 0.0381(8) 0.4910(4) 0.3027(8) 0.047(3) Uani 1 1 d .
H22 H -0.0067 0.5033 0.2643 0.056 Uiso 1 1 calc R
C25 C 0.4316(8) 0.4613(4) 0.2486(6) 0.044(3) Uani 1 1 d .
H25A H 0.3778 0.4790 0.2534 0.066 Uiso 1 1 calc R
H25B H 0.4270 0.4458 0.1949 0.066 Uiso 1 1 calc R
H25C H 0.4833 0.4812 0.2524 0.066 Uiso 1 1 calc R
C103 C 0.129(2) 0.5305(11) 0.076(2) 0.146(10) Uiso 1 1 d .
C102 C 0.147(3) 0.4969(13) 0.016(3) 0.181(13) Uiso 1 1 d .
C104 C 0.211(4) 0.5571(19) 0.091(4) 0.26(2) Uiso 1 1 d .
C105 C 0.254(4) 0.5419(19) 0.022(4) 0.26(2) Uiso 1 1 d .
O101 O 0.201(4) 0.516(2) -0.062(4) 0.43(3) Uiso 1 1 d .

loop_
_atom_site_aniso_label
_atom_site_aniso_U_11
_atom_site_aniso_U_22
_atom_site_aniso_U_33
_atom_site_aniso_U_23
_atom_site_aniso_U_13
_atom_site_aniso_U_12
Ta01 0.01430(18) 0.02265(19) 0.01756(17) -0.00086(13) 0.00083(12) -0.00115(12)
Ta02 0.01531(18) 0.02280(19) 0.01765(18) -0.00220(13) 0.00111(12) -0.00146(12)
P01 0.0164(11) 0.0248(12) 0.0185(10) -0.0003(8) 0.0022(8) -0.0003(8)
P02 0.0225(12) 0.0325(13) 0.0177(11) -0.0063(9) 0.0011(8) -0.0030(9)
Si02 0.0264(13) 0.0347(15) 0.0199(12) -0.0018(10) 0.0058(9) -0.0073(10)
Si04 0.0191(12) 0.0332(14) 0.0221(12) -0.0055(10) -0.0005(9) -0.0019(9)
Si01 0.0226(13) 0.0299(14) 0.0215(12) 0.0047(10) -0.0052(9) 0.0033(9)
Si03 0.0207(12) 0.0247(13) 0.0235(12) -0.0028(10) 0.0024(9) 0.0025(9)
Si05 0.0352(15) 0.0306(15) 0.0257(13) -0.0064(11) 0.0039(11) 0.0030(11)
N02 0.018(4) 0.028(4) 0.019(3) 0.008(3) 0.011(3) 0.001(3)
N04 0.019(4) 0.033(4) 0.015(3) -0.002(3) 0.002(3) -0.005(3)
N05 0.011(3) 0.028(4) 0.022(4) -0.008(3) 0.000(3) -0.002(3)
N03 0.018(4) 0.023(4) 0.019(4) 0.000(3) -0.003(3) 0.005(3)
C59 0.084(10) 0.033(6) 0.040(7) -0.007(5) 0.010(6) -0.010(6)
N01 0.024(4) 0.023(4) 0.009(3) -0.002(3) -0.002(3) -0.007(3)
C48 0.018(5) 0.042(6) 0.032(5) -0.002(4) 0.006(4) 0.000(4)
C11 0.022(5) 0.038(6) 0.047(6) 0.003(5) 0.015(4) 0.007(4)
C28 0.020(4) 0.031(5) 0.020(4) 0.006(4) 0.002(3) 0.003(3)
C12 0.026(5) 0.027(5) 0.040(6) 0.003(4) 0.000(4) 0.004(4)
C44 0.020(4) 0.025(5) 0.027(5) -0.001(4) 0.003(3) 0.000(3)
C45 0.014(4) 0.039(6) 0.034(5) -0.011(4) 0.005(3) 0.004(3)
C54 0.031(5) 0.030(5) 0.032(5) 0.003(4) 0.004(4) -0.002(4)
C09 0.019(5) 0.053(7) 0.035(5) 0.000(5) 0.002(4) -0.005(4)
C46 0.032(5) 0.043(6) 0.023(5) -0.011(4) -0.001(4) -0.001(4)
C30 0.032(5) 0.036(6) 0.030(5) -0.001(4) 0.006(4) 0.002(4)
C16 0.041(6) 0.058(8) 0.028(5) -0.014(5) 0.004(4) -0.003(5)
C07 0.019(4) 0.029(5) 0.019(4) 0.005(3) -0.001(3) 0.005(3)
C14 0.029(5) 0.042(6) 0.030(5) -0.006(4) 0.004(4) -0.001(4)
C43 0.012(4) 0.034(5) 0.019(4) 0.000(4) 0.004(3) -0.007(3)
C58 0.029(5) 0.041(6) 0.027(5) -0.007(4) 0.005(4) -0.002(4)
C24 0.024(5) 0.041(6) 0.039(6) 0.014(5) -0.005(4) 0.003(4)
C13 0.021(4) 0.036(5) 0.019(4) 0.000(4) 0.007(3) -0.010(3)
C52 0.048(6) 0.027(5) 0.034(6) 0.009(4) 0.005(5) -0.001(4)
C20 0.042(6) 0.033(6) 0.030(5) 0.001(4) 0.005(4) 0.011(4)
C56 0.024(5) 0.056(7) 0.041(6) -0.015(5) 0.006(4) -0.012(4)
C04 0.039(6) 0.059(8) 0.033(6) 0.013(5) 0.016(5) 0.014(5)
C35 0.030(5) 0.064(8) 0.020(5) -0.001(5) -0.001(4) 0.003(5)
C50 0.025(5) 0.029(5) 0.039(6) -0.001(4) -0.002(4) 0.002(4)
C36 0.032(6) 0.051(7) 0.026(5) -0.005(5) -0.002(4) 0.005(4)
C06 0.037(6) 0.036(6) 0.032(5) 0.001(4) 0.000(4) 0.007(4)
C08 0.023(5) 0.041(6) 0.027(5) -0.003(4) 0.001(4) 0.003(4)
N06 0.021(4) 0.034(5) 0.024(4) -0.001(3) 0.000(3) -0.005(3)
C49 0.027(5) 0.025(5) 0.027(5) -0.003(4) 0.004(4) -0.002(3)
C47 0.026(5) 0.052(7) 0.016(4) 0.004(4) -0.001(3) -0.002(4)
C15 0.033(6) 0.043(7) 0.045(6) -0.019(5) 0.010(5) 0.004(4)
C60 0.038(6) 0.064(8) 0.039(6) -0.001(5) 0.010(5) 0.014(5)
C29 0.033(5) 0.033(6) 0.036(5) -0.003(4) 0.007(4) -0.004(4)
C18 0.035(6) 0.042(6) 0.027(5) -0.003(4) 0.001(4) 0.007(4)
C55 0.040(6) 0.042(6) 0.036(6) -0.006(5) -0.014(4) 0.013(5)
C51 0.031(5) 0.034(6) 0.033(5) 0.011(4) 0.002(4) 0.009(4)
C21 0.058(7) 0.044(7) 0.022(5) 0.006(5) -0.008(5) 0.016(5)
C23 0.027(6) 0.044(7) 0.068(8) 0.020(6) -0.009(5) 0.000(4)
C02 0.042(6) 0.033(6) 0.026(5) 0.004(4) -0.002(4) 0.004(4)
C19 0.018(4) 0.022(5) 0.028(5) 0.004(4) 0.000(3) 0.004(3)
C57 0.025(5) 0.033(5) 0.024(5) -0.003(4) -0.003(4) -0.006(4)
C27 0.023(5) 0.031(5) 0.022(4) 0.005(4) 0.001(3) -0.001(3)
C05 0.026(5) 0.040(6) 0.044(6) 0.014(5) 0.006(4) -0.003(4)
C33 0.059(8) 0.046(7) 0.041(7) 0.007(5) -0.006(5) 0.010(6)
C34 0.048(7) 0.055(8) 0.027(5) 0.010(5) -0.002(5) 0.008(5)
C32 0.040(6) 0.031(5) 0.028(5) 0.004(4) 0.002(4) 0.000(4)
C10 0.017(5) 0.063(8) 0.033(5) 0.009(5) -0.004(4) 0.003(4)
C31 0.026(5) 0.040(6) 0.023(5) -0.008(4) 0.002(4) 0.002(4)
C53 0.036(6) 0.051(7) 0.034(6) 0.002(5) 0.012(4) -0.009(5)
C26 0.034(6) 0.065(8) 0.036(6) -0.016(5) 0.016(5) -0.012(5)
C01 0.031(5) 0.033(5) 0.016(4) 0.005(4) -0.006(3) 0.005(4)
C17 0.040(6) 0.070(9) 0.026(5) -0.017(5) -0.004(4) -0.001(5)
C03 0.051(7) 0.070(9) 0.028(6) 0.006(6) -0.001(5) 0.028(6)
C22 0.048(7) 0.038(7) 0.050(7) -0.008(5) -0.020(5) 0.012(5)
C25 0.055(7) 0.055(7) 0.024(5) -0.001(5) 0.006(5) -0.016(6)

loop_
_atom_type_symbol
_atom_type_description
_atom_type_scat_dispersion_real
_atom_type_scat_dispersion_imag
_atom_type_scat_source
C C 0.0033 0.0016 'International Tables Vol C Tables 4.2.6.8 and 6.1.1.4'
H H 0.0000 0.0000 'International Tables Vol C Tables 4.2.6.8 and 6.1.1.4'
N N 0.0061 0.0033 'International Tables Vol C Tables 4.2.6.8 and 6.1.1.4'
Si Si 0.0817 0.0704 'International Tables Vol C Tables 4.2.6.8 and 6.1.1.4'
P P 0.1023 0.0942 'International Tables Vol C Tables 4.2.6.8 and 6.1.1.4'
Ta Ta -0.7052 6.5227 'International Tables Vol C Tables 4.2.6.8 and 6.1.1.4'
O O 0.0106 0.0060 'International Tables Vol C Tables 4.2.6.8 and 6.1.1.4'

loop_
_geom_angle_atom_site_label_1
_geom_angle_atom_site_label_2
_geom_angle_atom_site_label_3
_geom_angle
N04 Ta01 N03 98.1(3)
N04 Ta01 N01 161.7(3)
N03 Ta01 N01 84.9(3)
N04 Ta01 N02 157.7(3)
N03 Ta01 N02 98.3(3)
N01 Ta01 N02 35.9(3)
N04 Ta01 P01 82.7(2)
N03 Ta01 P01 72.86(19)
N01 Ta01 P01 80.96(18)
N02 Ta01 P01 116.7(2)
N04 Ta01 Ta02 118.6(2)
N03 Ta01 Ta02 109.15(19)
N01 Ta01 Ta02 76.77(18)
N02 Ta01 Ta02 40.9(2)
P01 Ta01 Ta02 157.29(5)
N02 Ta02 N06 108.7(3)
N02 Ta02 N05 103.6(3)
N06 Ta02 N05 108.5(3)
N02 Ta02 P02 167.6(2)
N06 Ta02 P02 77.5(2)
N05 Ta02 P02 84.0(2)
N02 Ta02 Ta01 51.2(2)
N06 Ta02 Ta01 121.4(2)
N05 Ta02 Ta01 128.7(2)
P02 Ta02 Ta01 116.38(6)
C28 P01 C07 109.3(4)
C28 P01 C27 107.1(4)
C07 P01 C27 102.0(4)
C28 P01 Ta01 108.2(3)
C07 P01 Ta01 126.5(3)
C27 P01 Ta01 102.0(3)
C58 P02 C31 108.0(4)
C58 P02 C57 107.6(5)
C31 P02 C57 103.6(4)
C58 P02 Ta02 106.9(3)
C31 P02 Ta02 130.7(3)
C57 P02 Ta02 97.8(3)
N04 Si02 C25 112.0(5)
N04 Si02 C26 112.7(5)
C25 Si02 C26 107.1(5)
N04 Si02 C27 105.0(4)
C25 Si02 C27 109.1(5)
C26 Si02 C27 110.8(5)
N05 Si04 C56 108.4(4)
N05 Si04 C57 105.6(4)
C56 Si04 C57 108.8(5)
N05 Si04 C55 115.0(4)
C56 Si04 C55 109.0(5)
C57 Si04 C55 109.9(5)
N01 Si01 C01 110.2(4)
N03 Si03 C30 116.7(4)
N03 Si03 C29 110.5(4)
C30 Si03 C29 107.0(5)
N03 Si03 C28 103.9(4)
C30 Si03 C28 109.9(4)
C29 Si03 C28 108.7(4)
N06 Si05 C59 109.7(5)
N06 Si05 C60 112.2(5)
C59 Si05 C60 110.8(6)
N06 Si05 C58 106.3(4)
C59 Si05 C58 109.0(5)
C60 Si05 C58 108.7(5)
N01 N02 Ta02 158.5(5)
N01 N02 Ta01 70.7(4)
Ta02 N02 Ta01 87.9(3)
C13 N04 Si02 113.0(5)
C13 N04 Ta01 120.7(5)
Si02 N04 Ta01 125.5(4)
C43 N05 Si04 114.1(5)
C43 N05 Ta02 121.2(5)
Si04 N05 Ta02 124.5(4)
C19 N03 Si03 117.4(6)
C19 N03 Ta01 116.2(5)
Si03 N03 Ta01 125.0(4)
N02 N01 Si01 112.9(6)
N02 N01 Ta01 73.5(4)
Si01 N01 Ta01 135.2(4)
C47 C48 C43 118.5(9)
C10 C11 C12 120.4(10)
P01 C28 Si03 106.6(4)
C07 C12 C11 120.2(10)
C43 C44 C45 120.8(9)
C46 C45 C44 120.2(9)
C49 C54 C53 120.4(10)
C10 C09 C08 121.5(10)
C47 C46 C45 118.5(9)
C17 C16 C15 119.0(10)
C12 C07 C08 120.0(8)
C12 C07 P01 121.2(7)
C08 C07 P01 118.7(7)
C15 C14 C13 120.7(10)
C44 C43 C48 119.8(8)
C44 C43 N05 120.7(8)
C48 C43 N05 119.4(8)
P02 C58 Si05 108.2(5)
C19 C24 C23 121.5(10)
C18 C13 C14 118.4(9)
C18 C13 N04 120.1(9)
C14 C13 N04 121.5(9)
C53 C52 C51 120.6(9)
C19 C20 C21 121.7(10)
C05 C04 C03 120.5(10)
C34 C35 C36 120.2(10)
C51 C50 C49 121.0(9)
C35 C36 C31 119.9(11)
C01 C06 C05 122.6(10)
C09 C08 C07 118.5(9)
C49 N06 Si05 111.8(6)
C49 N06 Ta02 120.4(6)
Si05 N06 Ta02 127.3(4)
C54 C49 C50 118.7(9)
C54 C49 N06 120.1(8)
C50 C49 N06 121.2(8)
C46 C47 C48 122.1(9)
C14 C15 C16 120.3(10)
C17 C18 C13 120.2(10)
C50 C51 C52 119.3(9)
C22 C21 C20 120.8(11)
C22 C23 C24 120.9(11)
C03 C02 C01 122.0(11)
C24 C19 C20 117.1(9)
C24 C19 N03 121.7(8)
C20 C19 N03 121.2(8)
P02 C57 Si04 111.0(5)
P01 C27 Si02 107.6(5)
C04 C05 C06 120.0(10)
C34 C33 C32 122.1(12)
C35 C34 C33 119.5(10)
C31 C32 C33 118.4(10)
C09 C10 C11 119.2(9)
C32 C31 C36 119.8(10)
C32 C31 P02 119.6(7)
C36 C31 P02 120.6(8)
C52 C53 C54 119.8(10)
C06 C01 C02 115.4(9)
C06 C01 Si01 121.8(7)
C02 C01 Si01 122.7(8)
C16 C17 C18 121.3(11)
C04 C03 C02 119.5(11)
C23 C22 C21 118.0(10)
C102 C103 C104 106(4)
C103 C102 O101 114(4)
C105 C104 C103 98(5)
C104 C105 O101 123(5)
C102 O101 C105 78(4)

loop_
_geom_bond_atom_site_label_1
_geom_bond_atom_site_label_2
_geom_bond_distance
Ta01 N04 2.080(7)
Ta01 N03 2.137(7)
Ta01 N01 2.179(7)
Ta01 N02 2.214(6)
Ta01 P01 2.590(2)
Ta01 Ta02 2.8393(14)
Ta02 N02 1.860(8)
Ta02 N06 2.041(8)
Ta02 N05 2.049(7)
Ta02 P02 2.635(3)
P01 C28 1.820(9)
P01 C07 1.834(9)
P01 C27 1.836(9)
P02 C58 1.810(10)
P02 C31 1.825(10)
P02 C57 1.843(9)
Si02 N04 1.740(8)
Si02 C25 1.866(11)
Si02 C26 1.866(12)
Si02 C27 1.877(9)
Si04 N05 1.745(7)
Si04 C56 1.856(11)
Si04 C57 1.872(10)
Si04 C55 1.878(10)
Si01 N01 1.736(7)
Si01 C01 1.844(10)
Si03 N03 1.721(7)
Si03 C30 1.852(10)
Si03 C29 1.863(11)
Si03 C28 1.896(9)
Si05 N06 1.760(8)
Si05 C59 1.847(12)
Si05 C60 1.879(11)
Si05 C58 1.890(11)
N02 N01 1.354(10)
N04 C13 1.423(11)
N05 C43 1.449(11)
N03 C19 1.431(10)
C48 C47 1.388(13)
C48 C43 1.403(13)
C11 C10 1.379(15)
C11 C12 1.389(13)
C12 C07 1.368(13)
C44 C43 1.366(13)
C44 C45 1.395(12)
C45 C46 1.383(14)
C54 C49 1.386(13)
C54 C53 1.386(14)
C09 C10 1.375(16)
C09 C08 1.385(13)
C46 C47 1.381(15)
C16 C17 1.370(17)
C16 C15 1.395(16)
C07 C08 1.406(13)
C14 C15 1.384(14)
C14 C13 1.400(14)
C24 C19 1.359(13)
C24 C23 1.405(14)
C13 C18 1.394(14)
C52 C53 1.373(15)
C52 C51 1.384(14)
C20 C19 1.383(13)
C20 C21 1.388(14)
C04 C05 1.350(16)
C04 C03 1.376(19)
C35 C34 1.365(17)
C35 C36 1.392(15)
C50 C51 1.374(14)
C50 C49 1.394(13)
C36 C31 1.400(13)
C06 C01 1.391(14)
C06 C05 1.407(14)
N06 C49 1.450(12)
C18 C17 1.388(14)
C21 C22 1.372(17)
C23 C22 1.364(17)
C02 C03 1.407(16)
C02 C01 1.409(14)
C33 C34 1.370(16)
C33 C32 1.390(15)
C32 C31 1.385(14)
C103 C102 1.42(4)
C103 C104 1.45(5)
C102 O101 1.62(6)
C104 C105 1.40(6)
C105 O101 1.66(6)

loop_
_geom_torsion_atom_site_label_1
_geom_torsion_atom_site_label_2
_geom_torsion_atom_site_label_3
_geom_torsion_atom_site_label_4
_geom_torsion
N04 Ta01 Ta02 N02 168.6(4)
N03 Ta01 Ta02 N02 -80.4(3)
N01 Ta01 Ta02 N02 -0.7(3)
P01 Ta01 Ta02 N02 10.8(3)
N04 Ta01 Ta02 N06 79.1(3)
N03 Ta01 Ta02 N06 -169.9(3)
N01 Ta01 Ta02 N06 -90.2(3)
N02 Ta01 Ta02 N06 -89.5(4)
P01 Ta01 Ta02 N06 -78.6(3)
N04 Ta01 Ta02 N05 -116.3(4)
N03 Ta01 Ta02 N05 -5.3(3)
N01 Ta01 Ta02 N05 74.4(3)
N02 Ta01 Ta02 N05 75.1(4)
P01 Ta01 Ta02 N05 85.9(3)
N04 Ta01 Ta02 P02 -11.9(3)
N03 Ta01 Ta02 P02 99.1(2)
N01 Ta01 Ta02 P02 178.7(2)
N02 Ta01 Ta02 P02 179.5(3)
P01 Ta01 Ta02 P02 -169.70(14)
N04 Ta01 P01 C28 140.5(4)
N03 Ta01 P01 C28 39.7(4)
N01 Ta01 P01 C28 -47.7(4)
N02 Ta01 P01 C28 -51.1(4)
Ta02 Ta01 P01 C28 -59.0(3)
N04 Ta01 P01 C07 -87.0(4)
N03 Ta01 P01 C07 172.2(4)
N01 Ta01 P01 C07 84.8(4)
N02 Ta01 P01 C07 81.4(4)
Ta02 Ta01 P01 C07 73.5(4)
N04 Ta01 P01 C27 27.9(4)
N03 Ta01 P01 C27 -73.0(4)
N01 Ta01 P01 C27 -160.3(4)
N02 Ta01 P01 C27 -163.8(4)
Ta02 Ta01 P01 C27 -171.7(3)
N02 Ta02 P02 C58 88.5(11)
N06 Ta02 P02 C58 -32.5(4)
N05 Ta02 P02 C58 -143.0(4)
Ta01 Ta02 P02 C58 86.5(4)
N02 Ta02 P02 C31 -45.0(12)
N06 Ta02 P02 C31 -165.9(5)
N05 Ta02 P02 C31 83.6(5)
Ta01 Ta02 P02 C31 -46.9(4)
N02 Ta02 P02 C57 -160.4(11)
N06 Ta02 P02 C57 78.6(4)
N05 Ta02 P02 C57 -31.9(4)
Ta01 Ta02 P02 C57 -162.4(3)
N06 Ta02 N02 N01 118.7(16)
N05 Ta02 N02 N01 -126.0(16)
P02 Ta02 N02 N01 1(3)
Ta01 Ta02 N02 N01 3.1(15)
N06 Ta02 N02 Ta01 115.7(3)
N05 Ta02 N02 Ta01 -129.1(3)
P02 Ta02 N02 Ta01 -2.2(12)
N04 Ta01 N02 N01 153.9(7)
N03 Ta01 N02 N01 -69.1(5)
P01 Ta01 N02 N01 5.8(5)
Ta02 Ta01 N02 N01 -178.8(6)
N04 Ta01 N02 Ta02 -27.2(8)
N03 Ta01 N02 Ta02 109.7(3)
N01 Ta01 N02 Ta02 178.8(6)
P01 Ta01 N02 Ta02 -175.34(13)
C25 Si02 N04 C13 56.2(8)
C26 Si02 N04 C13 -64.8(8)
C27 Si02 N04 C13 174.5(6)
C25 Si02 N04 Ta01 -134.6(6)
C26 Si02 N04 Ta01 104.5(6)
C27 Si02 N04 Ta01 -16.3(6)
N03 Ta01 N04 C13 -126.9(7)
N01 Ta01 N04 C13 135.1(9)
N02 Ta01 N04 C13 10.1(12)
P01 Ta01 N04 C13 161.7(7)
Ta02 Ta01 N04 C13 -9.9(8)
N03 Ta01 N04 Si02 64.7(5)
N01 Ta01 N04 Si02 -33.4(12)
N02 Ta01 N04 Si02 -158.4(5)
P01 Ta01 N04 Si02 -6.8(5)
Ta02 Ta01 N04 Si02 -178.3(4)
C56 Si04 N05 C43 -55.1(8)
C57 Si04 N05 C43 -171.5(6)
C55 Si04 N05 C43 67.1(8)
C56 Si04 N05 Ta02 120.2(6)
C57 Si04 N05 Ta02 3.8(6)
C55 Si04 N05 Ta02 -117.5(6)
N02 Ta02 N05 C43 2.3(7)
N06 Ta02 N05 C43 117.6(7)
P02 Ta02 N05 C43 -167.7(7)
Ta01 Ta02 N05 C43 -48.5(7)
N02 Ta02 N05 Si04 -172.7(5)
N06 Ta02 N05 Si04 -57.4(6)
P02 Ta02 N05 Si04 17.2(4)
Ta01 Ta02 N05 Si04 136.5(4)
C30 Si03 N03 C19 83.2(7)
C29 Si03 N03 C19 -39.3(8)
C28 Si03 N03 C19 -155.7(6)
C30 Si03 N03 Ta01 -82.7(6)
C29 Si03 N03 Ta01 154.8(5)
C28 Si03 N03 Ta01 38.3(5)
N04 Ta01 N03 C19 67.8(6)
N01 Ta01 N03 C19 -130.4(6)
N02 Ta01 N03 C19 -97.1(6)
P01 Ta01 N03 C19 147.5(6)
Ta02 Ta01 N03 C19 -56.3(6)
N04 Ta01 N03 Si03 -126.2(5)
N01 Ta01 N03 Si03 35.7(5)
N02 Ta01 N03 Si03 69.0(5)
P01 Ta01 N03 Si03 -46.4(4)
Ta02 Ta01 N03 Si03 109.7(4)
Ta02 N02 N01 Si01 -136.0(14)
Ta01 N02 N01 Si01 -132.7(5)
Ta02 N02 N01 Ta01 -3.2(16)
C01 Si01 N01 N02 -70.4(6)
C01 Si01 N01 Ta01 -159.6(5)
N04 Ta01 N01 N02 -148.0(8)
N03 Ta01 N01 N02 111.9(5)
P01 Ta01 N01 N02 -174.7(4)
Ta02 Ta01 N01 N02 0.8(4)
N04 Ta01 N01 Si01 -41.9(12)
N03 Ta01 N01 Si01 -142.0(6)
N02 Ta01 N01 Si01 106.1(7)
P01 Ta01 N01 Si01 -68.6(5)
Ta02 Ta01 N01 Si01 106.9(5)
C07 P01 C28 Si03 -172.2(4)
C27 P01 C28 Si03 78.1(5)
Ta01 P01 C28 Si03 -31.1(5)
N03 Si03 C28 P01 3.4(5)
C30 Si03 C28 P01 128.9(5)
C29 Si03 C28 P01 -114.3(5)
C10 C11 C12 C07 3.1(16)
C43 C44 C45 C46 0.2(14)
C44 C45 C46 C47 -2.3(14)
C11 C12 C07 C08 -5.2(15)
C11 C12 C07 P01 170.6(8)
C28 P01 C07 C12 139.5(8)
C27 P01 C07 C12 -107.4(8)
Ta01 P01 C07 C12 7.5(9)
C28 P01 C07 C08 -44.6(8)
C27 P01 C07 C08 68.5(8)
Ta01 P01 C07 C08 -176.7(6)
C45 C44 C43 C48 1.7(13)
C45 C44 C43 N05 -178.3(8)
C47 C48 C43 C44 -1.3(13)
C47 C48 C43 N05 178.7(8)
Si04 N05 C43 C44 -67.9(9)
Ta02 N05 C43 C44 116.6(8)
Si04 N05 C43 C48 112.1(8)
Ta02 N05 C43 C48 -63.4(10)
C31 P02 C58 Si05 172.7(5)
C57 P02 C58 Si05 -76.1(6)
Ta02 P02 C58 Si05 28.1(5)
N06 Si05 C58 P02 -9.4(6)
C59 Si05 C58 P02 108.8(6)
C60 Si05 C58 P02 -130.4(6)
C15 C14 C13 C18 0.1(14)
C15 C14 C13 N04 -177.8(9)
Si02 N04 C13 C18 -93.1(9)
Ta01 N04 C13 C18 97.1(9)
Si02 N04 C13 C14 84.8(9)
Ta01 N04 C13 C14 -85.0(9)
C34 C35 C36 C31 1.8(16)
C10 C09 C08 C07 0.2(15)
C12 C07 C08 C09 3.6(14)
P01 C07 C08 C09 -172.4(7)
C59 Si05 N06 C49 46.6(8)
C60 Si05 N06 C49 -76.9(7)
C58 Si05 N06 C49 164.3(6)
C59 Si05 N06 Ta02 -141.8(6)
C60 Si05 N06 Ta02 94.7(6)
C58 Si05 N06 Ta02 -24.1(6)
N02 Ta02 N06 C49 35.5(7)
N05 Ta02 N06 C49 -76.5(7)
P02 Ta02 N06 C49 -155.8(7)
Ta01 Ta02 N06 C49 90.8(6)
N02 Ta02 N06 Si05 -135.5(5)
N05 Ta02 N06 Si05 112.5(5)
P02 Ta02 N06 Si05 33.3(4)
Ta01 Ta02 N06 Si05 -80.2(5)
C53 C54 C49 C50 -2.4(15)
C53 C54 C49 N06 176.4(9)
C51 C50 C49 C54 4.2(15)
C51 C50 C49 N06 -174.5(9)
Si05 N06 C49 C54 -105.5(9)
Ta02 N06 C49 C54 82.2(10)
Si05 N06 C49 C50 73.2(10)
Ta02 N06 C49 C50 -99.0(9)
C45 C46 C47 C48 2.6(15)
C43 C48 C47 C46 -0.8(14)
C13 C14 C15 C16 0.8(16)
C17 C16 C15 C14 -1.3(17)
C14 C13 C18 C17 -0.5(15)
N04 C13 C18 C17 177.5(9)
C49 C50 C51 C52 -2.7(16)
C53 C52 C51 C50 -0.8(17)
C19 C20 C21 C22 1.3(17)
C19 C24 C23 C22 1.8(18)
C23 C24 C19 C20 -0.8(16)
C23 C24 C19 N03 -179.4(10)
C21 C20 C19 C24 -0.7(15)
C21 C20 C19 N03 177.9(9)
Si03 N03 C19 C24 -66.1(11)
Ta01 N03 C19 C24 101.1(9)
Si03 N03 C19 C20 115.3(9)
Ta01 N03 C19 C20 -77.5(10)
C58 P02 C57 Si04 152.1(5)
C31 P02 C57 Si04 -93.7(5)
Ta02 P02 C57 Si04 41.6(5)
N05 Si04 C57 P02 -34.1(6)
C56 Si04 C57 P02 -150.3(5)
C55 Si04 C57 P02 90.5(6)
C28 P01 C27 Si02 -155.6(4)
C07 P01 C27 Si02 89.6(5)
Ta01 P01 C27 Si02 -42.1(4)
N04 Si02 C27 P01 39.3(5)
C25 Si02 C27 P01 159.5(5)
C26 Si02 C27 P01 -82.8(6)
C03 C04 C05 C06 -0.3(17)
C01 C06 C05 C04 0.5(16)
C36 C35 C34 C33 -2.3(17)
C32 C33 C34 C35 1.6(19)
C34 C33 C32 C31 -0.2(18)
C08 C09 C10 C11 -2.3(16)
C12 C11 C10 C09 0.7(16)
C33 C32 C31 C36 -0.4(15)
C33 C32 C31 P02 -179.7(9)
C35 C36 C31 C32 -0.3(15)
C35 C36 C31 P02 178.9(8)
C58 P02 C31 C32 -145.5(8)
C57 P02 C31 C32 100.6(8)
Ta02 P02 C31 C32 -12.4(10)
C58 P02 C31 C36 35.3(9)
C57 P02 C31 C36 -78.6(9)
Ta02 P02 C31 C36 168.3(6)
C51 C52 C53 C54 2.6(17)
C49 C54 C53 C52 -0.9(16)
C05 C06 C01 C02 -1.3(14)
C05 C06 C01 Si01 -177.8(8)
C03 C02 C01 C06 2.1(14)
C03 C02 C01 Si01 178.5(8)
N01 Si01 C01 C06 93.0(8)
N01 Si01 C01 C02 -83.2(8)
C15 C16 C17 C18 0.9(18)
C13 C18 C17 C16 0.0(18)
C05 C04 C03 C02 1.1(17)
C01 C02 C03 C04 -2.0(16)
C24 C23 C22 C21 -1.2(18)
C20 C21 C22 C23 -0.3(17)
C104 C103 C102 O101 -43(5)
C102 C103 C104 C105 14(5)
C103 C104 C105 O101 17(7)
C103 C102 O101 C105 42(4)
C104 C105 O101 C102 -36(6)
